data_7709981
loop_
_publ_author_name
'Wang, Zhen-Feng'
'Wei, Qiao-Chang'
'Li, Jin-Xian'
'Zhou, Zhen'
'Zhang, Shuhua'

_publ_section_title
;
 A new class of nickel(II) oxyquinoline-bipyridine complexes as potent
 anticancer agents induces apoptosis and autophagy in A549/DDP tumor cells
 through mitophagy pathways
;
_journal_name_full 'Dalton Transactions'
_journal_paper_doi 10.1039/D2DT00669C
_journal_year 2022
_chemical_formula_moiety 'C30 H20 N4 Ni O4, C H4 O'
_chemical_formula_sum 'C31 H24 N4 Ni O5'
_chemical_formula_weight 591.25
_space_group_crystal_system triclinic
_space_group_IT_number 2
_space_group_name_Hall '-P 1'
_space_group_name_H-M_alt 'P -1'
_atom_sites_solution_hydrogens geom
_atom_sites_solution_primary iterative
_audit_creation_date 2019-03-30
_audit_creation_method
;
Olex2 1.2
(compiled 2018.05.29 svn.r3508 for OlexSys, GUI svn.r5506)
;
_audit_update_record
;
2022-04-02 deposited with the CCDC.	2022-04-11 downloaded from the CCDC.
;
_cell_angle_alpha 96.981(6)
_cell_angle_beta 90.412(6)
_cell_angle_gamma 107.475(6)
_cell_formula_units_Z 2
_cell_length_a 10.442(2)
_cell_length_b 10.492(2)
_cell_length_c 12.933(2)
_cell_measurement_reflns_used 8502
_cell_measurement_temperature 293(2)
_cell_measurement_theta_max 25.172
_cell_measurement_theta_min 2.987
_cell_volume 1340.1(4)
_computing_cell_refinement 'Bruker SMART'
_computing_data_collection 'Bruker SMART'
_computing_data_reduction 'SAINT V8.38A (?, 2016)'
_computing_molecular_graphics 'Olex2 (Dolomanov et al., 2009)'
_computing_publication_material 'Olex2 (Dolomanov et al., 2009)'
_computing_structure_refinement 'XL (Sheldrick, 2008)'
_computing_structure_solution
;
Superflip (Palatinus & Chapuis, 2007;Palatinus & van der Lee, 2008;
Palatinus et al., 2012)
;
_diffrn_ambient_temperature 293(2)
_diffrn_measured_fraction_theta_full 0.998
_diffrn_measured_fraction_theta_max 0.997
_diffrn_measurement_device_type 'CCD area detector'
_diffrn_measurement_method 'phi and omega scans'
_diffrn_radiation_monochromator graphite
_diffrn_radiation_type MoK\a
_diffrn_radiation_wavelength 0.71073
_diffrn_reflns_av_R_equivalents 0.0591
_diffrn_reflns_av_unetI/netI 0.0671
_diffrn_reflns_Laue_measured_fraction_full 0.998
_diffrn_reflns_Laue_measured_fraction_max 0.997
_diffrn_reflns_limit_h_max 13
_diffrn_reflns_limit_h_min -13
_diffrn_reflns_limit_k_max 13
_diffrn_reflns_limit_k_min -13
_diffrn_reflns_limit_l_max 16
_diffrn_reflns_limit_l_min -16
_diffrn_reflns_number 28336
_diffrn_reflns_point_group_measured_fraction_full 0.998
_diffrn_reflns_point_group_measured_fraction_max 0.997
_diffrn_reflns_theta_full 25.242
_diffrn_reflns_theta_max 27.513
_diffrn_reflns_theta_min 3.177
_exptl_absorpt_coefficient_mu 0.773
_exptl_absorpt_correction_T_max 0.7456
_exptl_absorpt_correction_T_min 0.6551
_exptl_absorpt_correction_type multi-scan
_exptl_absorpt_process_details
;
SADABS-2016/2 (Bruker,2016/2) was used for absorption correction.
wR2(int) was 0.0707 before and 0.0575 after correction.
The Ratio of minimum to maximum transmission is 0.8786.
The \l/2 correction factor is Not present.
;
_exptl_crystal_colour green
_exptl_crystal_density_diffrn 1.465
_exptl_crystal_description block
_exptl_crystal_F_000 612
_exptl_crystal_size_max 0.26
_exptl_crystal_size_mid 0.21
_exptl_crystal_size_min 0.13
_refine_diff_density_max 0.342
_refine_diff_density_min -0.289
_refine_diff_density_rms 0.057
_refine_ls_extinction_method none
_refine_ls_goodness_of_fit_ref 1.014
_refine_ls_hydrogen_treatment constr
_refine_ls_matrix_type full
_refine_ls_number_parameters 374
_refine_ls_number_reflns 6154
_refine_ls_number_restraints 0
_refine_ls_restrained_S_all 1.014
_refine_ls_R_factor_all 0.0930
_refine_ls_R_factor_gt 0.0482
_refine_ls_shift/su_max 0.001
_refine_ls_shift/su_mean 0.000
_refine_ls_structure_factor_coef Fsqd
_refine_ls_weighting_details 'w=1/[\s^2^(Fo^2^)+(0.0418P)^2^+0.4639P] where P=(Fo^2^+2Fc^2^)/3'
_refine_ls_weighting_scheme calc
_refine_ls_wR_factor_gt 0.0894
_refine_ls_wR_factor_ref 0.1017
_reflns_Friedel_coverage 0.000
_reflns_number_gt 4221
_reflns_number_total 6154
_reflns_threshold_expression 'I > 2\s(I)'
_cod_data_source_file d2dt00669c2.cif
_cod_data_source_block Ni8
_cod_database_code 7709981
_shelx_shelxl_version_number 2016/6
_shelx_space_group_comment
;
The symmetry employed for this shelxl refinement is uniquely defined
by the following loop, which should always be used as a source of
symmetry information in preference to the above space-group names.
They are only intended as comments.
;
_shelx_estimated_absorpt_t_max 0.906
_shelx_estimated_absorpt_t_min 0.824
_olex2_refinement_description
;
1. Fixed Uiso
 At 1.2 times of:
  All C(H) groups
 At 1.5 times of:
  All C(H,H,H) groups, All O(H) groups
2.a Aromatic/amide H refined with riding coordinates:
 C3(H3), C14(H14), C16(H16), C25(H25), C27(H27), C30(H30), C31(H31), C34(H34),
 C36(H36), C41(H41), C43(H43), C46(H46), C47(H47), C50(H50), C52(H52), C55(H55),
  C60(H60), C62(H62)
2.b Idealised Me refined as rotating group:
 C65(H65A,H65B,H65C)
2.c Idealised tetrahedral OH refined as rotating group:
 O12(H12), O2(H2), O21(H21)
;
_olex2_submission_special_instructions 'No special instructions were received'

loop_
_space_group_symop_operation_xyz
'x, y, z'
'-x, -y, -z'

loop_
_atom_site_label
_atom_site_type_symbol
_atom_site_fract_x
_atom_site_fract_y
_atom_site_fract_z
_atom_site_U_iso_or_equiv
_atom_site_adp_type
_atom_site_occupancy
_atom_site_site_symmetry_order
_atom_site_calc_flag
_atom_site_refinement_flags_posn
_atom_site_refinement_flags_adp
_atom_site_refinement_flags_occupancy
_atom_site_disorder_assembly
_atom_site_disorder_group
Ni1 Ni 0.72212(3) 0.35469(3) 0.22385(2) 0.03097(11) Uani 1 1 d . . . . .
O1 O 0.61269(17) 0.20916(17) 0.31075(13) 0.0420(4) Uani 1 1 d . . . . .
O3 O 0.86660(16) 0.49773(17) 0.15766(13) 0.0403(4) Uani 1 1 d . . . . .
N6 N 0.56446(19) 0.44040(19) 0.21650(15) 0.0334(5) Uani 1 1 d . . . . .
N7 N 0.81146(19) 0.48074(19) 0.35954(15) 0.0338(5) Uani 1 1 d . . . . .
N9 N 0.6264(2) 0.25798(19) 0.07886(15) 0.0354(5) Uani 1 1 d . . . . .
O12 O 0.6775(2) 0.3732(2) 0.48125(14) 0.0568(5) Uani 1 1 d . . . . .
H12 H 0.646981 0.320378 0.428524 0.085 Uiso 1 1 calc GR . . . .
N13 N 0.8438(2) 0.2296(2) 0.21594(17) 0.0414(5) Uani 1 1 d . . . . .
O2 O 0.9996(2) 0.3391(2) 0.1068(2) 0.0720(7) Uani 1 1 d . . . . .
H2 H 0.951530 0.388361 0.113191 0.108 Uiso 1 1 calc GR . . . .
C3 C 0.5336(3) 0.5304(3) 0.2849(2) 0.0436(7) Uani 1 1 d . . . . .
H3 H 0.588688 0.564745 0.344929 0.052 Uiso 1 1 calc R . . . .
C1 C 0.5174(2) 0.2953(2) 0.05534(18) 0.0324(5) Uani 1 1 d . . . . .
C4 C 0.9188(2) 0.5853(2) 0.3367(2) 0.0364(6) Uani 1 1 d . . . . .
C6 C 0.4839(2) 0.3923(2) 0.12875(18) 0.0312(5) Uani 1 1 d . . . . .
C8 C 0.3720(2) 0.4349(3) 0.1081(2) 0.0403(6) Uani 1 1 d . . . . .
C9 C 0.9457(2) 0.5913(2) 0.2292(2) 0.0386(6) Uani 1 1 d . . . . .
C12 C 0.4384(3) 0.2438(3) -0.0377(2) 0.0428(7) Uani 1 1 d . . . . .
C14 C 0.4770(3) 0.1506(3) -0.1070(2) 0.0554(8) Uani 1 1 d . . . . .
H14 H 0.427473 0.113864 -0.169370 0.066 Uiso 1 1 calc R . . . .
C16 C 0.3431(3) 0.5285(3) 0.1833(2) 0.0521(8) Uani 1 1 d . . . . .
H16 H 0.269065 0.558190 0.173110 0.063 Uiso 1 1 calc R . . . .
C17 C 0.6715(3) 0.1136(3) 0.31924(19) 0.0445(7) Uani 1 1 d . . . . .
C20 C 0.7812(3) 0.4717(3) 0.4577(2) 0.0411(6) Uani 1 1 d . . . . .
O21 O 0.3431(2) 0.1205(3) 0.2627(2) 0.0883(8) Uani 1 1 d . . . . .
H21 H 0.425182 0.141691 0.269706 0.133 Uiso 1 1 calc GR . . . .
C23 C 0.9988(3) 0.6821(3) 0.4148(2) 0.0460(7) Uani 1 1 d . . . . .
C25 C 0.3264(3) 0.2912(3) -0.0562(2) 0.0565(8) Uani 1 1 d . . . . .
H25 H 0.274294 0.258038 -0.117853 0.068 Uiso 1 1 calc R . . . .
C27 C 0.6591(3) 0.1692(3) 0.0105(2) 0.0456(7) Uani 1 1 d . . . . .
H27 H 0.733802 0.142910 0.026062 0.055 Uiso 1 1 calc R . . . .
C30 C 0.5863(3) 0.1135(3) -0.0839(2) 0.0552(8) Uani 1 1 d . . . . .
H30 H 0.612531 0.051910 -0.130116 0.066 Uiso 1 1 calc R . . . .
C31 C 1.0552(3) 0.6931(3) 0.2041(2) 0.0509(7) Uani 1 1 d . . . . .
H31 H 1.075385 0.698919 0.134556 0.061 Uiso 1 1 calc R . . . .
C34 C 0.2943(3) 0.3813(3) 0.0121(2) 0.0535(8) Uani 1 1 d . . . . .
H34 H 0.220710 0.409748 -0.002603 0.064 Uiso 1 1 calc R . . . .
C36 C 0.4235(3) 0.5759(3) 0.2714(2) 0.0519(7) Uani 1 1 d . . . . .
H36 H 0.404935 0.638058 0.322025 0.062 Uiso 1 1 calc R . . . .
C37 C 0.7935(3) 0.1210(2) 0.2686(2) 0.0429(7) Uani 1 1 d . . . . .
C40 C 0.9530(3) 0.2381(3) 0.1610(3) 0.0564(8) Uani 1 1 d . . . . .
C41 C 1.1093(3) 0.7836(3) 0.3852(3) 0.0584(9) Uani 1 1 d . . . . .
H41 H 1.163860 0.848047 0.435772 0.070 Uiso 1 1 calc R . . . .
C43 C 0.9620(3) 0.6678(3) 0.5187(2) 0.0565(8) Uani 1 1 d . . . . .
H43 H 1.011810 0.729970 0.572714 0.068 Uiso 1 1 calc R . . . .
C46 C 1.1365(3) 0.7878(3) 0.2827(3) 0.0620(9) Uani 1 1 d . . . . .
H46 H 1.210413 0.854789 0.264213 0.074 Uiso 1 1 calc R . . . .
C47 C 0.6190(4) 0.0063(3) 0.3746(2) 0.0647(9) Uani 1 1 d . . . . .
H47 H 0.539653 -0.001129 0.408975 0.078 Uiso 1 1 calc R . . . .
C50 C 0.8562(3) 0.5659(3) 0.5411(2) 0.0543(8) Uani 1 1 d . . . . .
H50 H 0.832742 0.557536 0.609714 0.065 Uiso 1 1 calc R . . . .
C52 C 1.0194(4) 0.1396(4) 0.1579(4) 0.0896(13) Uani 1 1 d . . . . .
H52 H 1.095125 0.147031 0.118771 0.107 Uiso 1 1 calc R . . . .
C53 C 0.8563(4) 0.0202(3) 0.2708(3) 0.0632(9) Uani 1 1 d . . . . .
C55 C 0.6855(5) -0.0919(3) 0.3790(3) 0.0853(13) Uani 1 1 d . . . . .
H55 H 0.649963 -0.162374 0.417754 0.102 Uiso 1 1 calc R . . . .
C60 C 0.9731(4) 0.0348(4) 0.2116(4) 0.0873(13) Uani 1 1 d . . . . .
H60 H 1.018057 -0.029568 0.210066 0.105 Uiso 1 1 calc R . . . .
C62 C 0.7999(5) -0.0863(4) 0.3282(3) 0.0864(13) Uani 1 1 d . . . . .
H62 H 0.840830 -0.153178 0.331568 0.104 Uiso 1 1 calc R . . . .
C65 C 0.2943(4) 0.1862(4) 0.3434(3) 0.0897(12) Uani 1 1 d . . . . .
H65A H 0.242691 0.237618 0.316270 0.135 Uiso 1 1 calc GR . . . .
H65B H 0.367856 0.245661 0.387335 0.135 Uiso 1 1 calc GR . . . .
H65C H 0.238009 0.121627 0.383343 0.135 Uiso 1 1 calc GR . . . .

loop_
_atom_site_aniso_label
_atom_site_aniso_U_11
_atom_site_aniso_U_22
_atom_site_aniso_U_33
_atom_site_aniso_U_23
_atom_site_aniso_U_13
_atom_site_aniso_U_12
Ni1 0.03015(18) 0.03175(18) 0.02948(18) -0.00218(13) -0.00500(12) 0.00963(13)
O1 0.0464(11) 0.0357(10) 0.0396(10) 0.0021(8) 0.0003(8) 0.0070(8)
O3 0.0385(10) 0.0421(10) 0.0379(10) 0.0052(8) -0.0024(8) 0.0087(8)
N6 0.0348(12) 0.0346(11) 0.0302(11) 0.0016(9) -0.0016(9) 0.0108(9)
N7 0.0336(11) 0.0330(11) 0.0329(12) -0.0021(9) -0.0082(9) 0.0097(9)
N9 0.0371(12) 0.0344(11) 0.0317(11) -0.0024(9) -0.0001(9) 0.0091(9)
O12 0.0677(14) 0.0579(13) 0.0343(11) -0.0029(9) 0.0037(10) 0.0067(11)
N13 0.0360(13) 0.0387(13) 0.0488(14) -0.0043(11) -0.0097(10) 0.0142(10)
O2 0.0513(14) 0.0629(15) 0.1049(19) 0.0070(14) 0.0267(13) 0.0231(11)
C3 0.0493(17) 0.0421(15) 0.0401(16) -0.0026(13) 0.0000(13) 0.0182(13)
C1 0.0294(13) 0.0346(13) 0.0277(13) 0.0058(11) -0.0017(10) 0.0009(10)
C4 0.0341(14) 0.0311(13) 0.0451(16) 0.0008(11) -0.0111(11) 0.0133(11)
C6 0.0265(13) 0.0358(13) 0.0289(13) 0.0094(11) 0.0006(10) 0.0039(10)
C8 0.0299(14) 0.0478(16) 0.0456(16) 0.0203(13) 0.0033(12) 0.0098(12)
C9 0.0372(15) 0.0304(13) 0.0513(17) 0.0058(12) -0.0041(12) 0.0148(12)
C12 0.0420(16) 0.0445(15) 0.0312(14) 0.0089(12) -0.0044(12) -0.0042(12)
C14 0.064(2) 0.0528(18) 0.0320(16) -0.0020(14) -0.0082(14) -0.0053(16)
C16 0.0383(16) 0.0591(19) 0.070(2) 0.0230(16) 0.0093(15) 0.0252(14)
C17 0.066(2) 0.0304(14) 0.0293(14) -0.0024(11) -0.0157(13) 0.0057(13)
C20 0.0475(17) 0.0400(15) 0.0351(16) -0.0023(12) -0.0069(12) 0.0152(13)
O21 0.0567(15) 0.0827(17) 0.104(2) -0.0288(15) 0.0021(14) 0.0052(14)
C23 0.0441(17) 0.0345(15) 0.0571(19) -0.0055(13) -0.0186(14) 0.0136(13)
C25 0.0413(17) 0.072(2) 0.0451(18) 0.0160(17) -0.0186(14) -0.0014(15)
C27 0.0479(17) 0.0444(16) 0.0405(16) -0.0052(13) 0.0008(13) 0.0119(13)
C30 0.071(2) 0.0444(17) 0.0368(17) -0.0136(13) 0.0070(15) 0.0049(15)
C31 0.0446(17) 0.0406(16) 0.071(2) 0.0149(15) 0.0035(15) 0.0148(13)
C34 0.0326(15) 0.069(2) 0.059(2) 0.0246(17) -0.0087(14) 0.0095(14)
C36 0.0520(18) 0.0489(17) 0.061(2) 0.0048(15) 0.0143(15) 0.0260(15)
C37 0.0524(18) 0.0321(15) 0.0417(16) -0.0080(12) -0.0229(13) 0.0145(13)
C40 0.0416(18) 0.0493(19) 0.079(2) -0.0087(17) -0.0077(16) 0.0216(15)
C41 0.0462(18) 0.0360(16) 0.084(3) -0.0070(16) -0.0223(17) 0.0057(13)
C43 0.062(2) 0.0496(18) 0.053(2) -0.0206(15) -0.0275(15) 0.0200(16)
C46 0.0418(18) 0.0365(16) 0.101(3) 0.0084(18) -0.0035(18) 0.0025(13)
C47 0.103(3) 0.0447(18) 0.0356(17) 0.0024(14) -0.0092(16) 0.0079(18)
C50 0.068(2) 0.0572(19) 0.0372(16) -0.0098(14) -0.0105(14) 0.0247(17)
C52 0.061(2) 0.069(3) 0.148(4) -0.005(3) 0.004(2) 0.040(2)
C53 0.076(2) 0.0378(17) 0.076(2) -0.0041(16) -0.0385(19) 0.0235(16)
C55 0.155(4) 0.0378(19) 0.051(2) 0.0112(16) -0.034(2) 0.011(2)
C60 0.070(3) 0.067(3) 0.136(4) -0.014(2) -0.030(2) 0.048(2)
C62 0.127(4) 0.052(2) 0.081(3) -0.002(2) -0.056(3) 0.033(2)
C65 0.067(2) 0.101(3) 0.089(3) -0.013(2) 0.010(2) 0.017(2)

loop_
_atom_type_symbol
_atom_type_description
_atom_type_scat_dispersion_real
_atom_type_scat_dispersion_imag
_atom_type_scat_source
C C 0.0033 0.0016 'International Tables Vol C Tables 4.2.6.8 and 6.1.1.4'
H H 0.0000 0.0000 'International Tables Vol C Tables 4.2.6.8 and 6.1.1.4'
N N 0.0061 0.0033 'International Tables Vol C Tables 4.2.6.8 and 6.1.1.4'
Ni Ni 0.3393 1.1124 'International Tables Vol C Tables 4.2.6.8 and 6.1.1.4'
O O 0.0106 0.0060 'International Tables Vol C Tables 4.2.6.8 and 6.1.1.4'

loop_
_geom_angle_atom_site_label_1
_geom_angle_atom_site_label_2
_geom_angle_atom_site_label_3
_geom_angle
_geom_angle_site_symmetry_1
_geom_angle_site_symmetry_3
_geom_angle_publ_flag
O1 Ni1 N6 92.28(7) . . ?
O1 Ni1 N7 91.05(7) . . ?
O1 Ni1 N9 95.77(7) . . ?
O1 Ni1 N13 80.39(8) . . ?
O3 Ni1 O1 167.18(7) . . ?
O3 Ni1 N6 98.18(7) . . ?
O3 Ni1 N7 80.98(7) . . ?
O3 Ni1 N9 93.50(7) . . ?
O3 Ni1 N13 90.70(8) . . ?
N6 Ni1 N9 78.97(8) . . ?
N7 Ni1 N6 93.47(7) . . ?
N7 Ni1 N9 169.98(8) . . ?
N13 Ni1 N6 166.68(8) . . ?
N13 Ni1 N7 97.75(8) . . ?
N13 Ni1 N9 90.64(8) . . ?
C17 O1 Ni1 112.12(17) . . ?
C9 O3 Ni1 112.22(15) . . ?
C3 N6 Ni1 129.38(17) . . ?
C3 N6 C6 117.5(2) . . ?
C6 N6 Ni1 113.07(15) . . ?
C4 N7 Ni1 110.92(16) . . ?
C20 N7 Ni1 130.00(17) . . ?
C20 N7 C4 119.1(2) . . ?
C1 N9 Ni1 113.01(15) . . ?
C27 N9 Ni1 129.04(18) . . ?
C27 N9 C1 117.9(2) . . ?
C20 O12 H12 109.5 . . ?
C37 N13 Ni1 112.17(17) . . ?
C40 N13 Ni1 128.2(2) . . ?
C40 N13 C37 119.4(2) . . ?
C40 O2 H2 109.5 . . ?
N6 C3 H3 118.3 . . ?
N6 C3 C36 123.4(2) . . ?
C36 C3 H3 118.3 . . ?
N9 C1 C6 117.6(2) . . ?
N9 C1 C12 122.8(2) . . ?
C12 C1 C6 119.6(2) . . ?
N7 C4 C9 116.7(2) . . ?
N7 C4 C23 122.2(2) . . ?
C23 C4 C9 121.2(2) . . ?
N6 C6 C1 117.3(2) . . ?
N6 C6 C8 122.7(2) . . ?
C8 C6 C1 120.0(2) . . ?
C6 C8 C34 119.0(3) . . ?
C16 C8 C6 117.4(2) . . ?
C16 C8 C34 123.6(3) . . ?
O3 C9 C4 119.1(2) . . ?
O3 C9 C31 122.9(3) . . ?
C31 C9 C4 117.9(2) . . ?
C1 C12 C25 118.6(3) . . ?
C14 C12 C1 117.0(3) . . ?
C14 C12 C25 124.3(3) . . ?
C12 C14 H14 119.9 . . ?
C30 C14 C12 120.3(3) . . ?
C30 C14 H14 119.9 . . ?
C8 C16 H16 120.1 . . ?
C36 C16 C8 119.8(2) . . ?
C36 C16 H16 120.1 . . ?
O1 C17 C37 119.0(2) . . ?
O1 C17 C47 123.2(3) . . ?
C47 C17 C37 117.8(3) . . ?
N7 C20 O12 120.1(2) . . ?
N7 C20 C50 122.3(3) . . ?
O12 C20 C50 117.7(2) . . ?
C65 O21 H21 109.5 . . ?
C4 C23 C41 118.7(3) . . ?
C4 C23 C43 116.5(3) . . ?
C41 C23 C43 124.8(3) . . ?
C12 C25 H25 119.0 . . ?
C34 C25 C12 122.1(3) . . ?
C34 C25 H25 119.0 . . ?
N9 C27 H27 118.6 . . ?
N9 C27 C30 122.9(3) . . ?
C30 C27 H27 118.6 . . ?
C14 C30 C27 119.0(3) . . ?
C14 C30 H30 120.5 . . ?
C27 C30 H30 120.5 . . ?
C9 C31 H31 119.7 . . ?
C9 C31 C46 120.6(3) . . ?
C46 C31 H31 119.7 . . ?
C8 C34 H34 119.6 . . ?
C25 C34 C8 120.7(3) . . ?
C25 C34 H34 119.6 . . ?
C3 C36 H36 120.4 . . ?
C16 C36 C3 119.1(3) . . ?
C16 C36 H36 120.4 . . ?
N13 C37 C17 116.3(2) . . ?
N13 C37 C53 122.3(3) . . ?
C53 C37 C17 121.4(3) . . ?
N13 C40 C52 121.5(3) . . ?
O2 C40 N13 120.1(3) . . ?
O2 C40 C52 118.4(3) . . ?
C23 C41 H41 119.9 . . ?
C46 C41 C23 120.1(3) . . ?
C46 C41 H41 119.9 . . ?
C23 C43 H43 119.3 . . ?
C50 C43 C23 121.4(3) . . ?
C50 C43 H43 119.3 . . ?
C31 C46 H46 119.3 . . ?
C41 C46 C31 121.5(3) . . ?
C41 C46 H46 119.3 . . ?
C17 C47 H47 119.9 . . ?
C17 C47 C55 120.1(4) . . ?
C55 C47 H47 119.9 . . ?
C20 C50 H50 120.7 . . ?
C43 C50 C20 118.6(3) . . ?
C43 C50 H50 120.7 . . ?
C40 C52 H52 120.2 . . ?
C60 C52 C40 119.6(4) . . ?
C60 C52 H52 120.2 . . ?
C37 C53 C60 116.0(3) . . ?
C62 C53 C37 118.8(4) . . ?
C62 C53 C60 125.3(4) . . ?
C47 C55 H55 119.1 . . ?
C62 C55 C47 121.8(3) . . ?
C62 C55 H55 119.1 . . ?
C52 C60 C53 121.3(3) . . ?
C52 C60 H60 119.4 . . ?
C53 C60 H60 119.4 . . ?
C53 C62 H62 120.0 . . ?
C55 C62 C53 120.0(4) . . ?
C55 C62 H62 120.0 . . ?
O21 C65 H65A 109.5 . . ?
O21 C65 H65B 109.5 . . ?
O21 C65 H65C 109.5 . . ?
H65A C65 H65B 109.5 . . ?
H65A C65 H65C 109.5 . . ?
H65B C65 H65C 109.5 . . ?

loop_
_geom_bond_atom_site_label_1
_geom_bond_atom_site_label_2
_geom_bond_distance
_geom_bond_site_symmetry_2
_geom_bond_publ_flag
Ni1 O1 2.0708(17) . ?
Ni1 O3 2.0572(17) . ?
Ni1 N6 2.1061(19) . ?
Ni1 N7 2.0906(19) . ?
Ni1 N9 2.1085(19) . ?
Ni1 N13 2.078(2) . ?
O1 C17 1.338(3) . ?
O3 C9 1.335(3) . ?
N6 C3 1.327(3) . ?
N6 C6 1.358(3) . ?
N7 C4 1.376(3) . ?
N7 C20 1.318(3) . ?
N9 C1 1.354(3) . ?
N9 C27 1.327(3) . ?
O12 H12 0.8200 . ?
O12 C20 1.320(3) . ?
N13 C37 1.368(3) . ?
N13 C40 1.333(4) . ?
O2 H2 0.8200 . ?
O2 C40 1.314(4) . ?
C3 H3 0.9300 . ?
C3 C36 1.389(4) . ?
C1 C6 1.430(3) . ?
C1 C12 1.407(3) . ?
C4 C9 1.426(4) . ?
C4 C23 1.407(3) . ?
C6 C8 1.405(3) . ?
C8 C16 1.397(4) . ?
C8 C34 1.434(4) . ?
C9 C31 1.382(4) . ?
C12 C14 1.397(4) . ?
C12 C25 1.431(4) . ?
C14 H14 0.9300 . ?
C14 C30 1.353(4) . ?
C16 H16 0.9300 . ?
C16 C36 1.360(4) . ?
C17 C37 1.422(4) . ?
C17 C47 1.382(4) . ?
C20 C50 1.420(4) . ?
O21 H21 0.8200 . ?
O21 C65 1.368(4) . ?
C23 C41 1.407(4) . ?
C23 C43 1.413(4) . ?
C25 H25 0.9300 . ?
C25 C34 1.334(4) . ?
C27 H27 0.9300 . ?
C27 C30 1.400(4) . ?
C30 H30 0.9300 . ?
C31 H31 0.9300 . ?
C31 C46 1.406(4) . ?
C34 H34 0.9300 . ?
C36 H36 0.9300 . ?
C37 C53 1.405(4) . ?
C40 C52 1.404(4) . ?
C41 H41 0.9300 . ?
C41 C46 1.361(4) . ?
C43 H43 0.9300 . ?
C43 C50 1.348(4) . ?
C46 H46 0.9300 . ?
C47 H47 0.9300 . ?
C47 C55 1.411(5) . ?
C50 H50 0.9300 . ?
C52 H52 0.9300 . ?
C52 C60 1.340(5) . ?
C53 C60 1.424(5) . ?
C53 C62 1.399(5) . ?
C55 H55 0.9300 . ?
C55 C62 1.356(6) . ?
C60 H60 0.9300 . ?
C62 H62 0.9300 . ?
C65 H65A 0.9600 . ?
C65 H65B 0.9600 . ?
C65 H65C 0.9600 . ?

loop_
_geom_torsion_atom_site_label_1
_geom_torsion_atom_site_label_2
_geom_torsion_atom_site_label_3
_geom_torsion_atom_site_label_4
_geom_torsion
_geom_torsion_site_symmetry_1
_geom_torsion_site_symmetry_2
_geom_torsion_site_symmetry_3
_geom_torsion_site_symmetry_4
_geom_torsion_publ_flag
Ni1 O1 C17 C37 -1.4(3) . . . . ?
Ni1 O1 C17 C47 179.1(2) . . . . ?
Ni1 O3 C9 C4 -2.7(3) . . . . ?
Ni1 O3 C9 C31 175.83(19) . . . . ?
Ni1 N6 C3 C36 -178.10(19) . . . . ?
Ni1 N6 C6 C1 -1.0(3) . . . . ?
Ni1 N6 C6 C8 179.61(17) . . . . ?
Ni1 N7 C4 C9 2.1(3) . . . . ?
Ni1 N7 C4 C23 -177.95(19) . . . . ?
Ni1 N7 C20 O12 -2.3(4) . . . . ?
Ni1 N7 C20 C50 178.27(19) . . . . ?
Ni1 N9 C1 C6 0.5(3) . . . . ?
Ni1 N9 C1 C12 179.79(18) . . . . ?
Ni1 N9 C27 C30 -179.51(19) . . . . ?
Ni1 N13 C37 C17 -0.8(3) . . . . ?
Ni1 N13 C37 C53 177.69(19) . . . . ?
Ni1 N13 C40 O2 3.6(4) . . . . ?
Ni1 N13 C40 C52 -175.3(2) . . . . ?
O1 C17 C37 N13 1.5(3) . . . . ?
O1 C17 C37 C53 -177.0(2) . . . . ?
O1 C17 C47 C55 179.1(2) . . . . ?
O3 C9 C31 C46 -179.0(2) . . . . ?
N6 C3 C36 C16 -1.1(4) . . . . ?
N6 C6 C8 C16 -1.5(4) . . . . ?
N6 C6 C8 C34 178.4(2) . . . . ?
N7 C4 C9 O3 0.4(3) . . . . ?
N7 C4 C9 C31 -178.2(2) . . . . ?
N7 C4 C23 C41 178.1(2) . . . . ?
N7 C4 C23 C43 -1.0(4) . . . . ?
N7 C20 C50 C43 -0.1(4) . . . . ?
N9 C1 C6 N6 0.4(3) . . . . ?
N9 C1 C6 C8 179.8(2) . . . . ?
N9 C1 C12 C14 -0.1(4) . . . . ?
N9 C1 C12 C25 -179.0(2) . . . . ?
N9 C27 C30 C14 -0.4(4) . . . . ?
O12 C20 C50 C43 -179.6(3) . . . . ?
N13 C37 C53 C60 -2.4(4) . . . . ?
N13 C37 C53 C62 178.7(2) . . . . ?
N13 C40 C52 C60 -0.4(5) . . . . ?
O2 C40 C52 C60 -179.3(3) . . . . ?
C3 N6 C6 C1 -180.0(2) . . . . ?
C3 N6 C6 C8 0.7(3) . . . . ?
C1 N9 C27 C30 0.1(4) . . . . ?
C1 C6 C8 C16 179.1(2) . . . . ?
C1 C6 C8 C34 -0.9(3) . . . . ?
C1 C12 C14 C30 -0.2(4) . . . . ?
C1 C12 C25 C34 -0.5(4) . . . . ?
C4 N7 C20 O12 179.1(2) . . . . ?
C4 N7 C20 C50 -0.4(4) . . . . ?
C4 C9 C31 C46 -0.5(4) . . . . ?
C4 C23 C41 C46 0.6(4) . . . . ?
C4 C23 C43 C50 0.4(4) . . . . ?
C6 N6 C3 C36 0.7(4) . . . . ?
C6 C1 C12 C14 179.2(2) . . . . ?
C6 C1 C12 C25 0.3(3) . . . . ?
C6 C8 C16 C36 1.0(4) . . . . ?
C6 C8 C34 C25 0.7(4) . . . . ?
C8 C16 C36 C3 0.1(4) . . . . ?
C9 C4 C23 C41 -1.9(4) . . . . ?
C9 C4 C23 C43 179.0(2) . . . . ?
C9 C31 C46 C41 -0.8(4) . . . . ?
C12 C1 C6 N6 -179.0(2) . . . . ?
C12 C1 C6 C8 0.4(3) . . . . ?
C12 C14 C30 C27 0.4(4) . . . . ?
C12 C25 C34 C8 0.0(4) . . . . ?
C14 C12 C25 C34 -179.4(3) . . . . ?
C16 C8 C34 C25 -179.4(3) . . . . ?
C17 C37 C53 C60 176.1(3) . . . . ?
C17 C37 C53 C62 -2.8(4) . . . . ?
C17 C47 C55 C62 -1.4(5) . . . . ?
C20 N7 C4 C9 -179.0(2) . . . . ?
C20 N7 C4 C23 0.9(3) . . . . ?
C23 C4 C9 O3 -179.6(2) . . . . ?
C23 C4 C9 C31 1.8(4) . . . . ?
C23 C41 C46 C31 0.8(5) . . . . ?
C23 C43 C50 C20 0.1(4) . . . . ?
C25 C12 C14 C30 178.7(3) . . . . ?
C27 N9 C1 C6 -179.2(2) . . . . ?
C27 N9 C1 C12 0.1(3) . . . . ?
C34 C8 C16 C36 -178.9(3) . . . . ?
C37 N13 C40 O2 177.4(2) . . . . ?
C37 N13 C40 C52 -1.5(4) . . . . ?
C37 C17 C47 C55 -0.4(4) . . . . ?
C37 C53 C60 C52 0.5(5) . . . . ?
C37 C53 C62 C55 1.0(5) . . . . ?
C40 N13 C37 C17 -175.6(2) . . . . ?
C40 N13 C37 C53 2.9(4) . . . . ?
C40 C52 C60 C53 0.9(6) . . . . ?
C41 C23 C43 C50 -178.6(3) . . . . ?
C43 C23 C41 C46 179.6(3) . . . . ?
C47 C17 C37 N13 -179.0(2) . . . . ?
C47 C17 C37 C53 2.5(4) . . . . ?
C47 C55 C62 C53 1.1(5) . . . . ?
C60 C53 C62 C55 -177.8(3) . . . . ?
C62 C53 C60 C52 179.3(3) . . . . ?
